data_4340655
loop_
_publ_author_name
'Tang, Si-Fu'
'Lorbeer, Chantal'
'Wang, Xinjiao'
'Ghosh, Pushpal'
'Mudring, Anja-Verena'

_publ_section_title
;
 Highly luminescent salts containing well-shielded lanthanide-centered
 complex anions and bulky imidazolium countercations.
;
_journal_issue 17
_journal_name_full 'Inorganic chemistry'
_journal_page_first 9027
_journal_page_last 9035
_journal_paper_doi 10.1021/ic500979p
_journal_volume 53
_journal_year 2014
_chemical_formula_sum 'C64 H110 Cl24 N12 O32 P8 Tb2'
_chemical_formula_weight 2976.04
_chemical_name_systematic
; 
 ? 
;
_space_group_IT_number 2
_symmetry_cell_setting triclinic
_symmetry_space_group_name_Hall '-P 1'
_symmetry_space_group_name_H-M 'P -1'
_atom_sites_solution_hydrogens geom
_atom_sites_solution_primary direct
_atom_sites_solution_secondary difmap
_audit_creation_method SHELXL-97
_cell_angle_alpha 79.458(2)
_cell_angle_beta 85.891(2)
_cell_angle_gamma 73.728(2)
_cell_formula_units_Z 2
_cell_length_a 13.1929(5)
_cell_length_b 22.2461(7)
_cell_length_c 22.2683(8)
_cell_measurement_temperature 296(2)
_cell_volume 6166.4(4)
_computing_structure_refinement 'SHELXL-97 (Sheldrick, 1997)'
_computing_structure_solution 'SHELXS-97 (Sheldrick, 1990)'
_diffrn_ambient_temperature 296(2)
_diffrn_measured_fraction_theta_full 0.992
_diffrn_measured_fraction_theta_max 0.992
_diffrn_radiation_monochromator graphite
_diffrn_radiation_source 'fine-focus sealed tube'
_diffrn_radiation_type MoK\a
_diffrn_radiation_wavelength 0.71073
_diffrn_reflns_av_R_equivalents 0.0340
_diffrn_reflns_av_sigmaI/netI 0.0527
_diffrn_reflns_limit_h_max 15
_diffrn_reflns_limit_h_min -15
_diffrn_reflns_limit_k_max 26
_diffrn_reflns_limit_k_min -26
_diffrn_reflns_limit_l_max 26
_diffrn_reflns_limit_l_min -25
_diffrn_reflns_number 48330
_diffrn_reflns_theta_full 25.00
_diffrn_reflns_theta_max 25.00
_diffrn_reflns_theta_min 2.00
_exptl_absorpt_coefficient_mu 1.830
_exptl_absorpt_correction_T_max 0.818
_exptl_absorpt_correction_T_min 0.768
_exptl_absorpt_correction_type multi-scan
_exptl_crystal_colour colorless
_exptl_crystal_density_diffrn 1.603
_exptl_crystal_density_method 'not measured'
_exptl_crystal_description prism
_exptl_crystal_F_000 2984
_exptl_crystal_size_max 0.28
_exptl_crystal_size_mid 0.12
_exptl_crystal_size_min 0.11
_refine_diff_density_max 1.010
_refine_diff_density_min -0.856
_refine_diff_density_rms 0.085
_refine_ls_extinction_method none
_refine_ls_goodness_of_fit_ref 1.055
_refine_ls_hydrogen_treatment mixed
_refine_ls_matrix_type full
_refine_ls_number_parameters 1419
_refine_ls_number_reflns 21575
_refine_ls_number_restraints 870
_refine_ls_restrained_S_all 1.190
_refine_ls_R_factor_all 0.0855
_refine_ls_R_factor_gt 0.0503
_refine_ls_shift/su_max 0.000
_refine_ls_shift/su_mean 0.000
_refine_ls_structure_factor_coef Fsqd
_refine_ls_weighting_details 'calc w=1/[\s^2^(Fo^2^)+(0.0770P)^2^+0.0000P] where P=(Fo^2^+2Fc^2^)/3'
_refine_ls_weighting_scheme calc
_refine_ls_wR_factor_gt 0.1318
_refine_ls_wR_factor_ref 0.1460
_reflns_number_gt 14037
_reflns_number_total 21575
_reflns_threshold_expression >2sigma(I)
_cod_data_source_file ic500979p_si_002.cif
_cod_data_source_block 4
_cod_depositor_comments
;
The following automatic conversions were performed:

'_symmetry_cell_setting' value 'Triclinic' changed to 'triclinic'
according to
/usr/data/users/saulius/crontab/automatic-downloads/rss-feeds/ACS/lib/dictionaries/cif_core.dic
dictionary named 'cif_core.dic' version 2.4.2 from 2011-04-26.

Automatic conversion script
Id: cif_fix_values 2281 2013-09-26 08:29:07Z andrius 

 Adding full bibliography for 4340652--4340655.cif.
;
_cod_original_sg_symbol_H-M P-1
_cod_database_code 4340655

loop_
_symmetry_equiv_pos_as_xyz
'x, y, z'
'-x, -y, -z'

loop_
_atom_site_label
_atom_site_type_symbol
_atom_site_fract_x
_atom_site_fract_y
_atom_site_fract_z
_atom_site_U_iso_or_equiv
_atom_site_adp_type
_atom_site_occupancy
_atom_site_symmetry_multiplicity
_atom_site_calc_flag
_atom_site_refinement_flags
_atom_site_disorder_assembly
_atom_site_disorder_group
Tb1 Tb 0.24650(2) -0.404680(12) 0.241859(13) 0.05083(11) Uani 1 1 d . . .
Tb2 Tb 0.24369(2) 0.089825(12) 0.240704(13) 0.05265(11) Uani 1 1 d . . .
O1 O 0.0658(4) -0.4038(2) 0.2692(3) 0.0863(15) Uani 1 1 d U A .
O2 O 0.1474(4) -0.29800(19) 0.2329(2) 0.0748(13) Uani 1 1 d U A .
O3 O -0.0049(13) -0.2085(8) 0.1914(8) 0.146(6) Uani 0.57(2) 1 d PU A 1
O3' O -0.0293(15) -0.2422(11) 0.1750(9) 0.116(5) Uani 0.43(2) 1 d PU A 2
O4 O 0.0310(6) -0.2122(3) 0.2816(4) 0.149(3) Uani 1 1 d U A .
O5 O 0.2850(4) -0.3524(2) 0.1401(2) 0.0762(13) Uani 1 1 d U . .
O6 O 0.1928(4) -0.4552(2) 0.17303(19) 0.0668(12) Uani 1 1 d U . .
O7 O 0.0795(6) -0.4370(4) 0.0819(3) 0.120(2) Uani 1 1 d U . .
O8 O 0.2417(5) -0.5179(2) 0.0907(2) 0.1015(18) Uani 1 1 d U . .
O9 O 0.4190(4) -0.4651(2) 0.2105(2) 0.0811(14) Uani 1 1 d U B .
O10 O 0.3699(4) -0.3556(2) 0.2661(2) 0.0684(12) Uani 1 1 d U . .
O11 O 0.5045(5) -0.2994(2) 0.2319(3) 0.1053(18) Uani 1 1 d U . .
O12 O 0.5391(5) -0.3793(3) 0.3225(3) 0.1071(19) Uani 1 1 d U . .
O13 O 0.2217(4) -0.3967(2) 0.3488(2) 0.0797(14) Uani 1 1 d U . .
O14 O 0.2729(4) -0.50882(18) 0.2956(2) 0.0663(12) Uani 1 1 d U . .
O15 O 0.4014(10) -0.5748(5) 0.3674(5) 0.199(4) Uani 1 1 d U . .
O16 O 0.2340(7) -0.5923(3) 0.3751(3) 0.141(3) Uani 1 1 d U . .
O17 O 0.2610(4) 0.14568(19) 0.1382(2) 0.0684(12) Uani 1 1 d U . .
O18 O 0.3576(4) 0.01449(17) 0.18797(18) 0.0625(11) Uani 1 1 d U . .
O19 O 0.5267(4) 0.0013(3) 0.1241(3) 0.0927(16) Uani 1 1 d U . .
O20 O 0.3769(4) -0.0377(2) 0.0979(2) 0.0774(14) Uani 1 1 d U . .
O21 O 0.3763(4) 0.0216(2) 0.3112(2) 0.0715(12) Uani 1 1 d U . .
O22 O 0.3726(5) 0.1433(2) 0.2402(2) 0.0879(15) Uani 1 1 d U . .
O23 O 0.5630(9) 0.1368(6) 0.2205(5) 0.206(4) Uani 1 1 d U . .
O24 O 0.4866(9) 0.1773(5) 0.3031(5) 0.185(3) Uani 1 1 d U . .
O25 O 0.1291(4) 0.0615(2) 0.1761(2) 0.0765(13) Uani 1 1 d U . .
O26 O 0.0897(3) 0.17547(18) 0.2294(2) 0.0636(11) Uani 1 1 d U . .
O27 O -0.1073(4) 0.1910(3) 0.2404(3) 0.1065(18) Uani 1 1 d U . .
O28 O -0.0264(4) 0.2572(2) 0.1578(2) 0.0785(14) Uani 1 1 d U . .
O29 O 0.2111(5) 0.1313(2) 0.3354(3) 0.0922(17) Uani 1 1 d U E .
O30 O 0.1532(4) 0.0261(2) 0.3043(2) 0.0806(13) Uani 1 1 d U . .
O31 O 0.1418(8) -0.0318(4) 0.4072(4) 0.193(4) Uani 1 1 d U . .
O32 O -0.0260(7) 0.0388(5) 0.3575(4) 0.169(3) Uani 1 1 d U . .
N1 N -0.0433(5) -0.3027(3) 0.2707(3) 0.093(2) Uani 1 1 d . A .
N2 N 0.2493(5) -0.4017(2) 0.0643(2) 0.0705(16) Uani 1 1 d . . .
N3 N 0.5515(5) -0.4188(3) 0.2214(3) 0.0779(17) Uani 1 1 d . B .
N4 N 0.2523(5) -0.4940(3) 0.4105(2) 0.0780(17) Uani 1 1 d . . .
N5 N 0.3706(4) 0.0805(2) 0.0768(2) 0.0656(15) Uani 1 1 d . . .
N6 N 0.5232(7) 0.0587(4) 0.3073(4) 0.135(3) Uani 1 1 d . . .
N7 N -0.0225(5) 0.1428(3) 0.1520(3) 0.0777(17) Uani 1 1 d . . .
N8 N 0.0911(9) 0.0905(6) 0.3968(4) 0.150(4) Uani 1 1 d . E .
N9 N 0.2700(6) -0.1681(3) 0.2190(4) 0.095(2) Uani 1 1 d . . .
N10 N 0.2653(8) -0.1810(4) 0.3148(5) 0.139(3) Uani 1 1 d . . .
N11 N 0.3013(7) 0.3445(4) 0.2146(4) 0.110(2) Uani 1 1 d U . .
N12 N 0.1389(8) 0.3801(4) 0.2058(4) 0.111(2) Uani 1 1 d . . .
P1 P 0.0361(2) -0.26412(11) 0.24060(12) 0.0977(8) Uani 1 1 d U . .
P2 P 0.19141(18) -0.44961(9) 0.10601(9) 0.0719(5) Uani 1 1 d . . .
P3 P 0.48494(17) -0.36623(10) 0.26136(10) 0.0739(5) Uani 1 1 d . . .
P4 P 0.28769(19) -0.53805(9) 0.35995(9) 0.0811(6) Uani 1 1 d U . .
P5 P 0.40308(15) 0.01606(7) 0.12545(8) 0.0632(5) Uani 1 1 d . . .
P6 P 0.4776(2) 0.12761(14) 0.26746(13) 0.1091(9) Uani 1 1 d . . .
P7 P -0.00847(15) 0.18891(8) 0.19620(9) 0.0667(5) Uani 1 1 d . . .
P8 P 0.0947(2) 0.03065(17) 0.36309(13) 0.1213(10) Uani 1 1 d . . .
Cl1 Cl -0.0398(2) -0.45727(17) 0.37416(15) 0.1475(12) Uani 1 1 d . . .
Cl2 Cl -0.1628(2) -0.42279(15) 0.26564(15) 0.1327(10) Uani 1 1 d . . .
Cl3 Cl -0.1988(2) -0.33913(17) 0.35373(15) 0.1444(11) Uani 1 1 d . . .
Cl4 Cl 0.4541(2) -0.31123(13) 0.07317(11) 0.1102(8) Uani 1 1 d . . .
Cl5 Cl 0.2522(2) -0.24791(9) 0.01818(10) 0.1096(8) Uani 1 1 d . . .
Cl6 Cl 0.3886(2) -0.35623(11) -0.02582(9) 0.1008(7) Uani 1 1 d . . .
C13 C 0.599(6) -0.499(3) 0.163(3) 0.068(8) Uani 0.31(7) 1 d PU B 1
Cl7 Cl 0.615(4) -0.5825(16) 0.201(3) 0.169(14) Uani 0.31(7) 1 d P B 1
Cl8 Cl 0.507(4) -0.519(3) 0.1046(19) 0.145(14) Uani 0.31(7) 1 d P B 1
Cl9 Cl 0.690(3) -0.4829(17) 0.1425(16) 0.171(17) Uani 0.31(7) 1 d P B 1
C13' C 0.5794(19) -0.5060(13) 0.1641(13) 0.068(5) Uani 0.69(7) 1 d PU B 2
Cl7' Cl 0.6287(10) -0.5772(6) 0.2138(7) 0.118(4) Uani 0.69(7) 1 d P B 2
Cl8' Cl 0.5247(13) -0.5052(9) 0.0995(6) 0.118(4) Uani 0.69(7) 1 d P B 2
Cl9' Cl 0.7031(10) -0.4800(5) 0.1364(4) 0.093(4) Uani 0.69(7) 1 d P B 2
Cl10 Cl 0.0786(2) -0.32958(12) 0.43218(12) 0.1238(9) Uani 1 1 d . . .
Cl11 Cl 0.2872(3) -0.37930(15) 0.47976(12) 0.1310(10) Uani 1 1 d . . .
Cl12 Cl 0.1332(2) -0.44811(12) 0.51323(10) 0.1198(9) Uani 1 1 d . . .
Cl13 Cl 0.3867(3) 0.22937(14) 0.04154(18) 0.1650(14) Uani 1 1 d . . .
Cl14 Cl 0.3017(3) 0.16730(14) -0.03507(10) 0.1484(13) Uani 1 1 d . . .
Cl15 Cl 0.1662(2) 0.24413(13) 0.04343(12) 0.1430(12) Uani 1 1 d . . .
Cl16 Cl 0.6034(12) -0.0218(6) 0.4198(6) 0.304(10) Uani 0.652(15) 1 d P C 1
Cl17 Cl 0.5757(13) -0.0968(5) 0.3352(5) 0.264(10) Uani 0.652(15) 1 d P C 1
Cl18 Cl 0.4209(8) -0.0596(3) 0.4252(3) 0.149(3) Uani 0.652(15) 1 d P C 1
ClG Cl 0.6634(9) -0.0692(11) 0.3476(16) 0.301(19) Uani 0.348(15) 1 d P C 2
ClH Cl 0.4948(17) -0.0461(10) 0.4320(7) 0.218(9) Uani 0.348(15) 1 d P C 2
ClI Cl 0.4840(15) -0.1102(5) 0.3369(10) 0.215(8) Uani 0.348(15) 1 d P C 2
Cl19 Cl 0.1161(12) 0.0447(12) 0.0451(6) 0.191(6) Uani 0.70(3) 1 d P D 1
Cl20 Cl 0.0215(16) -0.0262(3) 0.1387(9) 0.208(7) Uani 0.70(3) 1 d P D 1
Cl21 Cl -0.0996(5) 0.0840(6) 0.0679(5) 0.141(4) Uani 0.70(3) 1 d P D 1
ClA Cl -0.092(3) 0.0954(17) 0.0579(15) 0.226(16) Uani 0.30(3) 1 d P D 2
ClB Cl -0.039(4) -0.006(2) 0.1596(12) 0.220(15) Uani 0.30(3) 1 d P D 2
ClC Cl 0.117(2) 0.0072(19) 0.073(2) 0.187(18) Uani 0.30(3) 1 d P D 2
C43 C 0.151(2) 0.1884(14) 0.4147(10) 0.115(6) Uani 0.56(2) 1 d PU E 1
Cl22 Cl 0.0300(9) 0.2202(7) 0.4436(5) 0.177(6) Uani 0.56(2) 1 d P E 1
Cl23 Cl 0.1952(13) 0.2527(4) 0.3710(5) 0.162(5) Uani 0.56(2) 1 d PU E 1
Cl24 Cl 0.2386(8) 0.1533(6) 0.4771(4) 0.141(4) Uani 0.56(2) 1 d P E 1
C43' C 0.134(3) 0.157(2) 0.4377(17) 0.132(8) Uani 0.44(2) 1 d PU E 2
ClD Cl 0.134(2) 0.2352(9) 0.3972(11) 0.233(10) Uani 0.44(2) 1 d P E 2
ClE Cl 0.0036(13) 0.1739(15) 0.4678(11) 0.276(11) Uani 0.44(2) 1 d P E 2
ClF Cl 0.228(2) 0.1241(15) 0.4806(10) 0.321(15) Uani 0.44(2) 1 d P E 2
C1 C -0.0996(6) -0.3941(4) 0.3188(4) 0.095(2) Uani 1 1 d U A .
C2 C -0.0163(6) -0.3644(4) 0.2822(3) 0.073(2) Uani 1 1 d U . .
C3 C 0.0022(17) -0.2231(10) 0.1290(10) 0.233(7) Uani 1 1 d U . .
H3A H 0.0743 -0.2458 0.1199 0.280 Uiso 1 1 calc R A 1
H3B H -0.0429 -0.2502 0.1262 0.280 Uiso 1 1 calc R A 1
C4 C -0.0285(16) -0.1678(9) 0.0875(9) 0.267(9) Uani 1 1 d U A .
H4A H -0.0066 -0.1762 0.0471 0.400 Uiso 1 1 calc R . .
H4B H 0.0038 -0.1370 0.0971 0.400 Uiso 1 1 calc R . .
H4C H -0.1039 -0.1514 0.0894 0.400 Uiso 1 1 calc R . .
C5 C -0.0631(17) -0.1715(9) 0.3023(9) 0.260(9) Uani 1 1 d U . .
H5A H -0.0687 -0.1287 0.2808 0.312 Uiso 1 1 calc R A .
H5B H -0.1224 -0.1841 0.2903 0.312 Uiso 1 1 calc R . .
C6 C -0.0727(18) -0.1700(11) 0.3580(10) 0.317(11) Uani 1 1 d U A .
H6A H -0.1368 -0.1388 0.3659 0.476 Uiso 1 1 calc R . .
H6B H -0.0136 -0.1589 0.3711 0.476 Uiso 1 1 calc R . .
H6C H -0.0750 -0.2110 0.3799 0.476 Uiso 1 1 calc R . .
C7 C 0.3444(6) -0.3230(3) 0.0407(3) 0.0701(19) Uani 1 1 d U . .
C8 C 0.2881(5) -0.3637(3) 0.0880(3) 0.0585(16) Uani 1 1 d U . .
C9 C 0.0016(13) -0.3824(8) 0.0931(8) 0.194(5) Uani 1 1 d U . .
H9A H 0.0137 -0.3463 0.0647 0.233 Uiso 1 1 calc R . .
H9B H 0.0112 -0.3757 0.1339 0.233 Uiso 1 1 calc R . .
C10 C -0.1049(11) -0.3823(8) 0.0884(8) 0.223(7) Uani 1 1 d U . .
H10A H -0.1502 -0.3406 0.0906 0.335 Uiso 1 1 calc R . .
H10B H -0.1226 -0.4123 0.1213 0.335 Uiso 1 1 calc R . .
H10C H -0.1142 -0.3938 0.0501 0.335 Uiso 1 1 calc R . .
C11 C 0.2623(10) -0.5308(4) 0.0303(4) 0.128(4) Uani 1 1 d U . .
H11A H 0.1993 -0.5118 0.0062 0.154 Uiso 1 1 calc R . .
H11B H 0.3179 -0.5125 0.0113 0.154 Uiso 1 1 calc R . .
C12 C 0.2935(12) -0.5974(5) 0.0322(5) 0.169(5) Uani 1 1 d U . .
H12A H 0.3079 -0.6064 -0.0086 0.254 Uiso 1 1 calc R . .
H12B H 0.2379 -0.6151 0.0506 0.254 Uiso 1 1 calc R . .
H12C H 0.3561 -0.6158 0.0560 0.254 Uiso 1 1 calc R . .
C14 C 0.5095(6) -0.4573(3) 0.2030(3) 0.0677(18) Uani 1 1 d U . .
C15 C 0.6044(10) -0.2898(5) 0.2144(7) 0.164(5) Uani 1 1 d U . .
H15A H 0.6532 -0.3117 0.2470 0.197 Uiso 1 1 calc R . .
H15B H 0.6297 -0.3092 0.1786 0.197 Uiso 1 1 calc R . .
C16 C 0.6065(12) -0.2292(6) 0.2019(8) 0.206(6) Uani 1 1 d U . .
H16A H 0.6774 -0.2272 0.1913 0.308 Uiso 1 1 calc R . .
H16B H 0.5823 -0.2094 0.2371 0.308 Uiso 1 1 calc R . .
H16C H 0.5613 -0.2074 0.1682 0.308 Uiso 1 1 calc R . .
C17 C 0.5517(11) -0.4354(5) 0.3598(5) 0.136(3) Uani 1 1 d U . .
H17A H 0.5969 -0.4680 0.3389 0.163 Uiso 1 1 calc R . .
H17B H 0.4833 -0.4441 0.3662 0.163 Uiso 1 1 calc R . .
C18 C 0.5959(10) -0.4420(6) 0.4196(6) 0.162(5) Uani 1 1 d U . .
H18A H 0.6074 -0.4851 0.4402 0.243 Uiso 1 1 calc R . .
H18B H 0.5475 -0.4141 0.4434 0.243 Uiso 1 1 calc R . .
H18C H 0.6618 -0.4311 0.4146 0.243 Uiso 1 1 calc R . .
C19 C 0.1793(6) -0.3984(3) 0.4526(3) 0.075(2) Uani 1 1 d U . .
C20 C 0.2223(5) -0.4331(3) 0.3973(3) 0.0588(16) Uani 1 1 d U . .
C21 C 0.4745(16) -0.5810(10) 0.3827(10) 0.227(6) Uani 1 1 d U . .
H21A H 0.4624 -0.5718 0.4240 0.273 Uiso 1 1 calc R . .
H21B H 0.4981 -0.5461 0.3591 0.273 Uiso 1 1 calc R . .
C22 C 0.5704(11) -0.6363(6) 0.3871(7) 0.184(6) Uani 1 1 d U . .
H22A H 0.6066 -0.6396 0.4240 0.276 Uiso 1 1 calc R . .
H22B H 0.6164 -0.6302 0.3525 0.276 Uiso 1 1 calc R . .
H22C H 0.5499 -0.6745 0.3877 0.276 Uiso 1 1 calc R . .
C23 C 0.1555(12) -0.6037(6) 0.4273(7) 0.162(4) Uani 1 1 d U . .
H23A H 0.1173 -0.5640 0.4402 0.195 Uiso 1 1 calc R . .
H23B H 0.1050 -0.6229 0.4143 0.195 Uiso 1 1 calc R . .
C24 C 0.2098(13) -0.6405(7) 0.4700(6) 0.188(6) Uani 1 1 d U . .
H24A H 0.1644 -0.6491 0.5043 0.282 Uiso 1 1 calc R . .
H24B H 0.2599 -0.6211 0.4820 0.282 Uiso 1 1 calc R . .
H24C H 0.2468 -0.6797 0.4566 0.282 Uiso 1 1 calc R . .
C25 C 0.2870(7) 0.1900(4) 0.0370(3) 0.088(3) Uani 1 1 d U . .
C26 C 0.3066(6) 0.1328(3) 0.0905(3) 0.0612(17) Uani 1 1 d U . .
C27 C 0.5887(9) -0.0477(7) 0.1636(7) 0.169(5) Uani 1 1 d U . .
H27A H 0.5788 -0.0876 0.1570 0.203 Uiso 1 1 calc R . .
H27B H 0.5661 -0.0426 0.2053 0.203 Uiso 1 1 calc R . .
C28 C 0.7008(9) -0.0507(7) 0.1563(7) 0.183(5) Uani 1 1 d U . .
H28A H 0.7408 -0.0866 0.1837 0.274 Uiso 1 1 calc R . .
H28B H 0.7118 -0.0124 0.1653 0.274 Uiso 1 1 calc R . .
H28C H 0.7235 -0.0549 0.1150 0.274 Uiso 1 1 calc R . .
C29 C 0.4059(8) -0.0453(4) 0.0339(4) 0.110(3) Uani 1 1 d U . .
H29A H 0.3738 -0.0059 0.0071 0.132 Uiso 1 1 calc R . .
H29B H 0.4819 -0.0541 0.0284 0.132 Uiso 1 1 calc R . .
C30 C 0.3721(9) -0.0959(5) 0.0173(5) 0.138(4) Uani 1 1 d U . .
H30A H 0.3914 -0.0991 -0.0246 0.208 Uiso 1 1 calc R . .
H30B H 0.2968 -0.0873 0.0225 0.208 Uiso 1 1 calc R . .
H30C H 0.4054 -0.1352 0.0430 0.208 Uiso 1 1 calc R . .
C31 C 0.5208(9) -0.0403(6) 0.3692(6) 0.144(4) Uani 1 1 d U . .
C32 C 0.4661(8) 0.0190(4) 0.3237(4) 0.100(3) Uani 1 1 d U C .
C33 C 0.5920(19) 0.1456(11) 0.1754(10) 0.275(9) Uani 1 1 d U . .
H33A H 0.5280 0.1613 0.1518 0.330 Uiso 1 1 calc R . .
H33B H 0.6241 0.1032 0.1666 0.330 Uiso 1 1 calc R . .
C34 C 0.6552(15) 0.1790(9) 0.1452(8) 0.255(8) Uani 1 1 d U . .
H34A H 0.6405 0.1876 0.1024 0.383 Uiso 1 1 calc R . .
H34B H 0.7276 0.1550 0.1513 0.383 Uiso 1 1 calc R . .
H34C H 0.6430 0.2183 0.1600 0.383 Uiso 1 1 calc R . .
C35 C 0.4422(17) 0.1811(10) 0.3552(11) 0.254(7) Uani 1 1 d U . .
H35A H 0.4130 0.1452 0.3675 0.304 Uiso 1 1 calc R . .
H35B H 0.3838 0.2194 0.3515 0.304 Uiso 1 1 calc R . .
C36 C 0.5123(17) 0.1824(10) 0.4043(10) 0.275(8) Uani 1 1 d U . .
H36A H 0.4743 0.1814 0.4427 0.413 Uiso 1 1 calc R . .
H36B H 0.5350 0.2206 0.3951 0.413 Uiso 1 1 calc R . .
H36C H 0.5729 0.1461 0.4067 0.413 Uiso 1 1 calc R . .
C37 C 0.0193(7) 0.0487(4) 0.1036(4) 0.098(3) Uani 1 1 d U . .
C38 C 0.0457(6) 0.0886(3) 0.1497(3) 0.0684(18) Uani 1 1 d U D .
C39 C -0.1213(11) 0.2204(7) 0.2905(7) 0.181(5) Uani 1 1 d U . .
H39A H -0.1185 0.2640 0.2775 0.218 Uiso 1 1 calc R . .
H39B H -0.0636 0.1992 0.3182 0.218 Uiso 1 1 calc R . .
C40 C -0.2210(12) 0.2205(7) 0.3233(7) 0.214(7) Uani 1 1 d U . .
H40A H -0.2247 0.2398 0.3589 0.321 Uiso 1 1 calc R . .
H40B H -0.2252 0.1775 0.3355 0.321 Uiso 1 1 calc R . .
H40C H -0.2787 0.2441 0.2972 0.321 Uiso 1 1 calc R . .
C41 C -0.1104(8) 0.2832(4) 0.1139(5) 0.119(3) Uani 1 1 d U . .
H41A H -0.0999 0.2567 0.0827 0.143 Uiso 1 1 calc R . .
H41B H -0.1777 0.2829 0.1344 0.143 Uiso 1 1 calc R . .
C42 C -0.1128(9) 0.3473(4) 0.0857(5) 0.125(4) Uani 1 1 d U . .
H42A H -0.1689 0.3633 0.0569 0.188 Uiso 1 1 calc R . .
H42B H -0.0466 0.3475 0.0648 0.188 Uiso 1 1 calc R . .
H42C H -0.1244 0.3737 0.1165 0.188 Uiso 1 1 calc R . .
C44 C 0.1518(11) 0.1279(6) 0.3778(6) 0.119(4) Uani 1 1 d U . .
C45 C 0.1044(19) -0.0531(12) 0.4581(12) 0.302(7) Uani 1 1 d U . .
H45A H 0.0818 -0.0901 0.4547 0.362 Uiso 1 1 calc R . .
H45B H 0.0436 -0.0210 0.4700 0.362 Uiso 1 1 calc R . .
C46 C 0.1863(18) -0.0703(11) 0.5048(11) 0.303(9) Uani 1 1 d U . .
H46A H 0.1549 -0.0786 0.5445 0.454 Uiso 1 1 calc R . .
H46B H 0.2175 -0.0358 0.5029 0.454 Uiso 1 1 calc R . .
H46C H 0.2398 -0.1076 0.4972 0.454 Uiso 1 1 calc R . .
C47 C -0.0636(15) 0.0119(9) 0.3178(12) 0.255(7) Uani 1 1 d U . .
H47A H -0.0404 -0.0338 0.3307 0.306 Uiso 1 1 calc R . .
H47B H -0.0302 0.0214 0.2783 0.306 Uiso 1 1 calc R . .
C48 C -0.1730(13) 0.0287(9) 0.3092(11) 0.267(8) Uani 1 1 d U . .
H48A H -0.1886 0.0032 0.2827 0.400 Uiso 1 1 calc R . .
H48B H -0.1967 0.0728 0.2912 0.400 Uiso 1 1 calc R . .
H48C H -0.2085 0.0217 0.3480 0.400 Uiso 1 1 calc R . .
C49 C 0.2746(11) -0.1839(6) 0.1605(5) 0.158(4) Uani 1 1 d U . .
H49A H 0.2750 -0.2276 0.1640 0.237 Uiso 1 1 calc R . .
H49B H 0.3378 -0.1774 0.1394 0.237 Uiso 1 1 calc R . .
H49C H 0.2141 -0.1573 0.1380 0.237 Uiso 1 1 calc R . .
C50 C 0.2707(9) -0.2092(4) 0.2693(6) 0.120(3) Uani 1 1 d U . .
H50A H 0.2744 -0.2519 0.2714 0.143 Uiso 1 1 calc R . .
C51 C 0.2649(11) -0.1111(4) 0.2343(6) 0.139(4) Uani 1 1 d U . .
H51A H 0.2643 -0.0735 0.2077 0.166 Uiso 1 1 calc R . .
C52 C 0.2610(12) -0.1192(6) 0.2919(7) 0.161(4) Uani 1 1 d U . .
H52A H 0.2560 -0.0877 0.3152 0.194 Uiso 1 1 calc R . .
C53 C 0.2534(13) -0.2101(7) 0.3818(7) 0.192(4) Uani 1 1 d U . .
H53A H 0.1930 -0.1827 0.3999 0.230 Uiso 1 1 calc R . .
H53B H 0.2391 -0.2509 0.3837 0.230 Uiso 1 1 calc R . .
C56 C 0.5345(18) -0.2615(11) 0.4429(7) 0.377(5) Uani 1 1 d DU . .
H56A H 0.6007 -0.2832 0.4260 0.565 Uiso 1 1 calc R . .
H56B H 0.5199 -0.2864 0.4808 0.565 Uiso 1 1 calc R . .
H56C H 0.5382 -0.2209 0.4500 0.565 Uiso 1 1 calc R . .
C54 C 0.3446(15) -0.2190(9) 0.4173(9) 0.225(5) Uani 1 1 d DU . .
H54A H 0.3482 -0.1772 0.4220 0.270 Uiso 1 1 calc R . .
H54B H 0.3315 -0.2408 0.4577 0.270 Uiso 1 1 calc R . .
C55 C 0.4460(12) -0.2519(8) 0.3979(7) 0.196(5) Uani 1 1 d DU . .
H55A H 0.4637 -0.2287 0.3591 0.235 Uiso 1 1 calc R . .
H55B H 0.4435 -0.2932 0.3909 0.235 Uiso 1 1 calc R . .
C57 C 0.4072(12) 0.3444(7) 0.2236(7) 0.191(5) Uani 1 1 d U . .
H57A H 0.4080 0.3849 0.2324 0.287 Uiso 1 1 calc R . .
H57B H 0.4487 0.3365 0.1872 0.287 Uiso 1 1 calc R . .
H57C H 0.4363 0.3116 0.2571 0.287 Uiso 1 1 calc R . .
C58 C 0.2237(10) 0.3931(4) 0.2188(4) 0.102(3) Uani 1 1 d U . .
H58A H 0.2273 0.4309 0.2294 0.123 Uiso 1 1 calc R . .
C59 C 0.2632(11) 0.2974(4) 0.2003(5) 0.121(3) Uani 1 1 d U . .
H59A H 0.3024 0.2566 0.1956 0.145 Uiso 1 1 calc R . .
C60 C 0.1650(11) 0.3202(5) 0.1946(5) 0.130(3) Uani 1 1 d U . .
H60A H 0.1184 0.2993 0.1845 0.156 Uiso 1 1 calc R . .
C61 C 0.0331(12) 0.4287(7) 0.1986(7) 0.169(4) Uani 1 1 d U . .
H61A H 0.0393 0.4678 0.2095 0.202 Uiso 1 1 calc R . .
H61B H 0.0139 0.4377 0.1560 0.202 Uiso 1 1 calc R . .
C62 C -0.0522(13) 0.4088(7) 0.2363(7) 0.177(4) Uani 1 1 d U . .
H62A H -0.1163 0.4434 0.2306 0.213 Uiso 1 1 calc R . .
H62B H -0.0647 0.3732 0.2215 0.213 Uiso 1 1 calc R . .
C63 C -0.0330(13) 0.3916(7) 0.2970(7) 0.186(4) Uani 1 1 d U . .
H63A H -0.0066 0.4235 0.3102 0.223 Uiso 1 1 calc R . .
H63B H 0.0219 0.3518 0.3036 0.223 Uiso 1 1 calc R . .
C64 C -0.1372(12) 0.3834(7) 0.3396(7) 0.190(5) Uani 1 1 d U . .
H64A H -0.1171 0.3691 0.3815 0.285 Uiso 1 1 calc R . .
H64B H -0.1652 0.3528 0.3261 0.285 Uiso 1 1 calc R . .
H64C H -0.1900 0.4235 0.3359 0.285 Uiso 1 1 calc R . .

loop_
_atom_site_aniso_label
_atom_site_aniso_U_11
_atom_site_aniso_U_22
_atom_site_aniso_U_33
_atom_site_aniso_U_23
_atom_site_aniso_U_13
_atom_site_aniso_U_12
Tb1 0.0660(2) 0.04505(16) 0.04456(18) -0.01225(13) 0.01478(14) -0.02117(14)
Tb2 0.0689(2) 0.04227(16) 0.04561(19) -0.00720(13) -0.00085(15) -0.01354(14)
O1 0.079(3) 0.076(3) 0.107(4) -0.026(3) 0.032(3) -0.028(3)
O2 0.085(3) 0.052(2) 0.079(3) -0.004(2) 0.015(3) -0.014(2)
O3 0.142(9) 0.109(9) 0.152(9) -0.002(8) -0.013(8) 0.011(8)
O3' 0.116(5) 0.115(5) 0.116(5) -0.0191(14) -0.0022(12) -0.0313(17)
O4 0.149(6) 0.089(4) 0.204(7) -0.056(4) 0.055(5) -0.019(4)
O5 0.125(4) 0.071(3) 0.048(3) -0.018(2) 0.022(3) -0.051(3)
O6 0.095(3) 0.073(3) 0.049(2) -0.013(2) 0.016(2) -0.052(2)
O7 0.131(5) 0.145(5) 0.097(5) -0.011(4) -0.028(4) -0.059(5)
O8 0.172(6) 0.076(3) 0.070(3) -0.020(3) 0.019(4) -0.057(4)
O9 0.084(3) 0.071(3) 0.097(4) -0.042(3) 0.038(3) -0.027(3)
O10 0.077(3) 0.065(2) 0.072(3) -0.029(2) 0.009(2) -0.024(2)
O11 0.107(4) 0.083(3) 0.142(5) -0.039(3) 0.021(4) -0.044(3)
O12 0.123(5) 0.105(4) 0.097(4) -0.035(4) -0.028(4) -0.018(4)
O13 0.130(4) 0.062(3) 0.050(3) -0.012(2) 0.019(3) -0.033(3)
O14 0.085(3) 0.052(2) 0.060(3) -0.009(2) 0.010(2) -0.019(2)
O15 0.199(4) 0.200(4) 0.198(4) -0.0348(13) -0.0062(12) -0.0515(15)
O16 0.274(8) 0.078(4) 0.083(4) -0.008(3) 0.030(5) -0.077(5)
O17 0.099(3) 0.049(2) 0.048(3) -0.004(2) 0.007(2) -0.010(2)
O18 0.082(3) 0.046(2) 0.052(2) -0.0052(18) 0.003(2) -0.008(2)
O19 0.072(3) 0.087(3) 0.099(4) -0.009(3) 0.010(3) 0.004(3)
O20 0.101(4) 0.065(3) 0.073(3) -0.028(2) 0.022(3) -0.029(3)
O21 0.077(3) 0.067(3) 0.069(3) -0.001(2) -0.014(3) -0.021(2)
O22 0.129(4) 0.071(3) 0.075(3) 0.000(2) -0.015(3) -0.051(3)
O23 0.209(9) 0.264(10) 0.157(8) 0.038(8) 0.044(7) -0.141(8)
O24 0.230(8) 0.232(8) 0.153(7) -0.051(7) -0.007(6) -0.147(7)
O25 0.091(3) 0.062(3) 0.082(3) -0.023(2) -0.018(3) -0.019(3)
O26 0.070(3) 0.053(2) 0.066(3) -0.020(2) -0.004(2) -0.008(2)
O27 0.081(4) 0.115(4) 0.122(5) -0.041(4) 0.023(4) -0.017(3)
O28 0.072(3) 0.066(3) 0.093(4) -0.012(3) -0.025(3) -0.008(2)
O29 0.128(5) 0.079(3) 0.061(3) -0.022(3) -0.008(3) -0.006(3)
O30 0.083(3) 0.079(3) 0.076(3) 0.003(2) 0.007(3) -0.027(3)
O31 0.191(7) 0.197(7) 0.125(6) 0.075(6) 0.049(6) -0.026(6)
O32 0.110(6) 0.241(9) 0.151(7) -0.016(6) 0.041(5) -0.062(6)
N1 0.074(4) 0.086(5) 0.105(6) -0.015(4) 0.005(4) -0.002(4)
N2 0.109(5) 0.067(3) 0.046(3) -0.008(3) -0.001(3) -0.041(3)
N3 0.068(4) 0.089(4) 0.090(5) -0.043(4) 0.011(3) -0.028(3)
N4 0.113(5) 0.063(3) 0.050(3) 0.005(3) -0.009(3) -0.019(3)
N5 0.074(4) 0.053(3) 0.061(3) -0.008(3) 0.016(3) -0.010(3)
N6 0.116(6) 0.154(7) 0.136(8) 0.049(6) -0.038(6) -0.075(6)
N7 0.070(4) 0.071(4) 0.097(5) -0.026(3) -0.017(3) -0.016(3)
N8 0.143(9) 0.221(12) 0.071(6) -0.059(7) 0.028(6) -0.009(8)
N9 0.105(5) 0.074(4) 0.112(6) -0.014(4) 0.003(5) -0.036(4)
N10 0.214(10) 0.077(5) 0.128(8) 0.011(5) -0.049(7) -0.048(6)
N11 0.112(6) 0.102(6) 0.124(7) -0.030(5) -0.015(5) -0.032(5)
N12 0.145(7) 0.085(5) 0.114(6) -0.027(4) 0.002(6) -0.043(5)
P1 0.0921(17) 0.0732(13) 0.0996(18) 0.0081(12) 0.0066(14) 0.0065(13)
P2 0.0978(15) 0.0793(12) 0.0515(11) -0.0140(9) 0.0002(10) -0.0438(11)
P3 0.0710(13) 0.0801(12) 0.0802(14) -0.0333(11) 0.0040(11) -0.0246(10)
P4 0.1062(17) 0.0561(10) 0.0659(13) -0.0017(9) -0.0051(12) -0.0025(11)
P5 0.0715(12) 0.0500(9) 0.0650(12) -0.0142(8) 0.0100(9) -0.0114(8)
P6 0.133(2) 0.127(2) 0.0938(18) 0.0042(16) -0.0165(17) -0.0895(19)
P7 0.0619(11) 0.0604(10) 0.0765(13) -0.0152(9) -0.0006(10) -0.0123(9)
P8 0.0866(18) 0.168(3) 0.0844(18) 0.0232(19) 0.0193(15) -0.0288(18)
Cl1 0.121(2) 0.186(3) 0.127(2) 0.031(2) 0.0114(18) -0.069(2)
Cl2 0.0905(17) 0.173(3) 0.159(3) -0.072(2) -0.0026(17) -0.0480(17)
Cl3 0.0907(17) 0.216(3) 0.149(3) -0.090(2) 0.0540(17) -0.054(2)
Cl4 0.1212(19) 0.155(2) 0.0816(15) -0.0200(14) 0.0159(14) -0.0862(17)
Cl5 0.163(2) 0.0690(12) 0.0798(14) 0.0111(10) 0.0044(15) -0.0203(13)
Cl6 0.139(2) 0.1135(16) 0.0585(12) -0.0261(11) 0.0347(12) -0.0497(15)
C13 0.068(8) 0.068(8) 0.068(8) -0.0117(17) -0.0014(12) -0.018(2)
Cl7 0.21(3) 0.074(8) 0.20(3) -0.028(13) 0.12(2) -0.027(13)
Cl8 0.086(12) 0.20(2) 0.17(2) -0.148(19) -0.001(11) 0.002(15)
Cl9 0.108(13) 0.22(3) 0.21(3) -0.09(2) 0.11(2) -0.066(14)
C13' 0.057(10) 0.073(8) 0.074(7) -0.034(7) 0.025(8) -0.009(7)
Cl7' 0.113(6) 0.076(5) 0.134(6) -0.008(4) 0.008(6) 0.017(4)
Cl8' 0.104(6) 0.176(7) 0.094(6) -0.077(6) 0.015(3) -0.042(5)
Cl9' 0.075(4) 0.124(6) 0.081(5) -0.031(3) 0.032(4) -0.027(3)
Cl10 0.148(2) 0.1022(16) 0.0966(17) -0.0241(14) 0.0275(16) 0.0022(16)
Cl11 0.176(3) 0.159(2) 0.0951(18) -0.0391(17) -0.0195(17) -0.090(2)
Cl12 0.175(3) 0.1192(17) 0.0667(13) -0.0121(12) 0.0448(15) -0.0576(17)
Cl13 0.195(3) 0.111(2) 0.197(3) 0.011(2) 0.034(3) -0.088(2)
Cl14 0.215(3) 0.135(2) 0.0540(13) -0.0056(13) 0.0052(16) 0.011(2)
Cl15 0.143(2) 0.127(2) 0.0912(17) 0.0216(15) 0.0135(16) 0.0430(18)
Cl16 0.330(16) 0.306(12) 0.298(13) 0.152(10) -0.249(13) -0.196(11)
Cl17 0.276(18) 0.162(8) 0.219(8) 0.056(6) 0.058(11) 0.086(11)
Cl18 0.182(7) 0.149(4) 0.099(4) 0.039(3) -0.008(4) -0.056(4)
ClG 0.080(7) 0.27(2) 0.45(4) 0.16(2) -0.057(12) -0.024(9)
ClH 0.194(16) 0.310(19) 0.124(10) 0.078(10) -0.048(10) -0.089(15)
ClI 0.173(14) 0.070(5) 0.34(2) 0.057(8) 0.005(14) 0.000(7)
Cl19 0.146(6) 0.306(15) 0.140(7) -0.139(9) 0.004(5) -0.031(9)
Cl20 0.304(14) 0.089(4) 0.263(14) -0.024(5) -0.133(11) -0.080(6)
Cl21 0.095(5) 0.157(6) 0.187(8) -0.092(6) -0.061(4) -0.006(3)
ClA 0.36(4) 0.174(17) 0.139(14) -0.027(13) -0.138(19) -0.023(17)
ClB 0.36(4) 0.21(2) 0.193(15) -0.046(16) 0.03(2) -0.24(3)
ClC 0.114(11) 0.22(2) 0.25(4) -0.19(3) -0.047(19) 0.019(15)
C43 0.162(13) 0.097(13) 0.058(11) -0.027(10) 0.002(10) 0.016(12)
Cl22 0.155(8) 0.210(10) 0.167(8) -0.124(8) 0.029(6) 0.002(6)
Cl23 0.270(12) 0.084(4) 0.128(6) -0.046(4) 0.005(6) -0.029(5)
Cl24 0.183(7) 0.162(7) 0.083(4) -0.045(4) -0.032(4) -0.033(5)
C43' 0.158(15) 0.137(17) 0.089(16) -0.038(13) 0.005(14) -0.010(15)
ClD 0.37(3) 0.122(10) 0.216(18) -0.093(12) 0.033(18) -0.046(13)
ClE 0.274(15) 0.34(2) 0.293(18) -0.236(18) 0.170(14) -0.137(15)
ClF 0.51(3) 0.26(2) 0.192(14) -0.100(14) -0.203(18) -0.020(18)
C1 0.073(5) 0.120(6) 0.095(6) -0.024(5) -0.001(5) -0.028(5)
C2 0.057(4) 0.109(6) 0.055(4) -0.019(4) 0.007(4) -0.027(4)
C3 0.234(7) 0.233(7) 0.233(7) -0.0395(16) -0.0051(12) -0.063(2)
C4 0.267(16) 0.228(15) 0.272(17) 0.043(14) -0.023(14) -0.063(14)
C5 0.286(16) 0.192(12) 0.24(2) -0.105(15) 0.079(17) 0.053(13)
C6 0.298(17) 0.258(16) 0.28(2) -0.066(18) 0.09(2) 0.103(14)
C7 0.094(5) 0.070(4) 0.048(4) -0.004(3) 0.015(4) -0.032(4)
C8 0.076(4) 0.052(3) 0.043(4) -0.001(3) 0.012(3) -0.018(3)
C9 0.174(11) 0.206(11) 0.213(12) -0.039(10) -0.033(11) -0.060(11)
C10 0.131(10) 0.258(15) 0.269(16) 0.052(13) -0.018(12) -0.092(11)
C11 0.230(11) 0.102(6) 0.074(6) -0.042(5) 0.039(7) -0.072(7)
C12 0.288(14) 0.118(8) 0.120(8) -0.049(7) 0.047(9) -0.080(9)
C14 0.070(5) 0.066(4) 0.061(4) -0.011(3) 0.017(4) -0.014(4)
C15 0.152(10) 0.115(8) 0.223(13) 0.009(9) 0.024(10) -0.063(8)
C16 0.204(12) 0.139(10) 0.295(16) -0.029(11) 0.059(12) -0.101(10)
C17 0.223(10) 0.104(6) 0.097(7) -0.012(6) -0.001(7) -0.074(7)
C18 0.170(11) 0.130(8) 0.180(12) 0.008(8) -0.040(9) -0.043(8)
C19 0.102(6) 0.075(4) 0.049(4) -0.011(3) 0.008(4) -0.030(4)
C20 0.073(4) 0.071(4) 0.039(4) -0.006(3) 0.007(3) -0.033(4)
C21 0.227(6) 0.227(6) 0.228(6) -0.0391(15) -0.0048(12) -0.062(2)
C22 0.164(10) 0.170(10) 0.186(11) -0.013(9) -0.038(9) 0.005(8)
C23 0.195(14) 0.144(11) 0.162(12) -0.025(9) -0.028(9) -0.063(10)
C24 0.254(16) 0.204(14) 0.110(10) -0.014(9) -0.038(10) -0.069(12)
C25 0.109(6) 0.071(4) 0.062(5) 0.004(4) 0.020(4) -0.003(4)
C26 0.075(5) 0.064(4) 0.047(4) -0.011(3) -0.001(3) -0.023(3)
C27 0.106(8) 0.172(11) 0.186(12) 0.007(10) -0.006(9) 0.010(8)
C28 0.089(7) 0.205(12) 0.232(13) -0.043(11) -0.031(9) 0.008(8)
C29 0.151(8) 0.111(6) 0.090(6) -0.050(5) 0.047(6) -0.060(6)
C30 0.190(10) 0.145(8) 0.118(7) -0.077(6) 0.033(7) -0.081(7)
C31 0.111(8) 0.163(10) 0.142(10) 0.065(8) -0.053(7) -0.058(8)
C32 0.095(6) 0.110(6) 0.092(6) 0.023(5) -0.026(5) -0.042(5)
C33 0.32(2) 0.268(19) 0.26(2) -0.034(17) 0.130(17) -0.156(16)
C34 0.281(19) 0.259(17) 0.240(18) 0.007(14) 0.106(15) -0.153(15)
C35 0.253(7) 0.254(7) 0.254(7) -0.0431(16) -0.0053(12) -0.069(2)
C36 0.275(8) 0.275(8) 0.275(8) -0.0469(18) -0.0065(12) -0.075(2)
C37 0.098(6) 0.087(5) 0.120(7) -0.045(5) -0.035(5) -0.018(5)
C38 0.067(5) 0.075(4) 0.070(5) -0.015(4) -0.005(4) -0.028(4)
C39 0.145(10) 0.197(11) 0.222(13) -0.116(11) 0.078(10) -0.048(9)
C40 0.198(13) 0.216(12) 0.233(14) -0.112(11) 0.124(11) -0.048(11)
C41 0.122(7) 0.104(6) 0.126(8) -0.003(6) -0.056(6) -0.019(6)
C42 0.150(9) 0.091(6) 0.118(8) 0.015(6) -0.047(7) -0.015(6)
C44 0.119(9) 0.137(9) 0.073(7) -0.036(6) -0.014(7) 0.027(7)
C45 0.301(7) 0.302(7) 0.301(7) -0.0512(16) -0.0061(12) -0.082(2)
C46 0.303(9) 0.303(9) 0.302(9) -0.0517(19) -0.0062(12) -0.082(3)
C47 0.155(11) 0.243(13) 0.419(17) -0.117(13) 0.072(13) -0.117(11)
C48 0.153(12) 0.239(15) 0.42(2) -0.076(16) 0.006(16) -0.061(13)
C49 0.209(9) 0.142(7) 0.125(8) -0.035(7) 0.021(8) -0.051(7)
C50 0.168(7) 0.073(5) 0.137(7) -0.036(5) -0.009(6) -0.052(5)
C51 0.209(9) 0.063(5) 0.158(8) -0.009(6) -0.012(8) -0.064(6)
C52 0.233(9) 0.094(6) 0.176(8) -0.054(7) -0.018(8) -0.051(6)
C53 0.232(9) 0.157(8) 0.188(9) -0.026(8) -0.031(8) -0.050(8)
C56 0.615(11) 0.581(10) 0.146(10) 0.013(10) -0.021(9) -0.552
C54 0.226(5) 0.224(5) 0.225(5) -0.0379(14) -0.0049(12) -0.0619(17)
C55 0.197(5) 0.195(5) 0.196(5) -0.0341(14) -0.0036(12) -0.0535(16)
C57 0.181(8) 0.178(9) 0.209(10) -0.056(8) -0.018(9) -0.021(9)
C58 0.148(7) 0.077(5) 0.101(6) -0.026(4) -0.006(6) -0.054(5)
C59 0.180(9) 0.069(5) 0.123(7) -0.034(5) -0.002(7) -0.038(6)
C60 0.178(8) 0.099(6) 0.138(7) -0.024(5) 0.000(7) -0.076(6)
C61 0.184(9) 0.146(8) 0.173(9) -0.009(7) -0.004(8) -0.052(8)
C62 0.213(9) 0.164(8) 0.160(9) -0.039(8) -0.010(8) -0.051(8)
C63 0.213(9) 0.179(8) 0.159(9) -0.019(8) -0.020(8) -0.046(8)
C64 0.201(11) 0.194(10) 0.186(11) -0.078(9) -0.002(9) -0.041(10)

loop_
_atom_type_symbol
_atom_type_description
_atom_type_scat_dispersion_real
_atom_type_scat_dispersion_imag
_atom_type_scat_source
C C 0.0033 0.0016 'International Tables Vol C Tables 4.2.6.8 and 6.1.1.4'
H H 0.0000 0.0000 'International Tables Vol C Tables 4.2.6.8 and 6.1.1.4'
N N 0.0061 0.0033 'International Tables Vol C Tables 4.2.6.8 and 6.1.1.4'
O O 0.0106 0.0060 'International Tables Vol C Tables 4.2.6.8 and 6.1.1.4'
P P 0.1023 0.0942 'International Tables Vol C Tables 4.2.6.8 and 6.1.1.4'
Cl Cl 0.1484 0.1585 'International Tables Vol C Tables 4.2.6.8 and 6.1.1.4'
Tb Tb -0.1723 4.1537 'International Tables Vol C Tables 4.2.6.8 and 6.1.1.4'

loop_
_geom_angle_atom_site_label_1
_geom_angle_atom_site_label_2
_geom_angle_atom_site_label_3
_geom_angle
O6 Tb1 O10 147.46(15)
O6 Tb1 O2 111.28(17)
O10 Tb1 O2 77.80(17)
O6 Tb1 O14 77.46(15)
O10 Tb1 O14 112.53(16)
O2 Tb1 O14 147.06(16)
O6 Tb1 O13 138.46(16)
O10 Tb1 O13 72.62(17)
O2 Tb1 O13 80.83(16)
O14 Tb1 O13 73.44(15)
O6 Tb1 O1 73.56(17)
O10 Tb1 O1 137.32(16)
O2 Tb1 O1 72.67(17)
O14 Tb1 O1 80.22(17)
O13 Tb1 O1 72.82(19)
O6 Tb1 O9 81.53(17)
O10 Tb1 O9 72.76(16)
O2 Tb1 O9 138.20(17)
O14 Tb1 O9 73.26(16)
O13 Tb1 O9 116.54(19)
O1 Tb1 O9 146.89(16)
O6 Tb1 O5 73.38(15)
O10 Tb1 O5 80.12(16)
O2 Tb1 O5 73.36(16)
O14 Tb1 O5 137.84(15)
O13 Tb1 O5 145.75(15)
O1 Tb1 O5 118.55(19)
O9 Tb1 O5 72.89(18)
O30 Tb2 O22 142.82(18)
O30 Tb2 O18 100.50(16)
O22 Tb2 O18 91.22(18)
O30 Tb2 O26 90.92(16)
O22 Tb2 O26 100.96(17)
O18 Tb2 O26 142.51(14)
O30 Tb2 O29 74.3(2)
O22 Tb2 O29 76.1(2)
O18 Tb2 O29 145.27(17)
O26 Tb2 O29 72.20(16)
O30 Tb2 O17 145.57(18)
O22 Tb2 O17 71.56(17)
O18 Tb2 O17 74.41(14)
O26 Tb2 O17 76.14(15)
O29 Tb2 O17 128.72(17)
O30 Tb2 O21 76.21(17)
O22 Tb2 O21 74.09(17)
O18 Tb2 O21 72.19(15)
O26 Tb2 O21 145.24(15)
O29 Tb2 O21 73.24(17)
O17 Tb2 O21 130.78(17)
O30 Tb2 O25 73.07(18)
O22 Tb2 O25 144.04(18)
O18 Tb2 O25 75.14(16)
O26 Tb2 O25 74.34(15)
O29 Tb2 O25 132.1(2)
O17 Tb2 O25 72.74(17)
O21 Tb2 O25 129.43(15)
C2 O1 Tb1 136.8(5)
P1 O2 Tb1 136.0(3)
C3 O3 P1 115.4(15)
C3 O3' P1 126(2)
C5 O4 P1 125.2(11)
C8 O5 Tb1 135.8(4)
P2 O6 Tb1 136.9(3)
C9 O7 P2 119.0(8)
C11 O8 P2 123.5(5)
C14 O9 Tb1 136.4(4)
P3 O10 Tb1 137.1(2)
C15 O11 P3 124.6(6)
C17 O12 P3 121.0(7)
C20 O13 Tb1 136.9(4)
P4 O14 Tb1 134.3(2)
C21 O15 P4 151.6(19)
C23 O16 P4 128.7(6)
C26 O17 Tb2 136.9(4)
P5 O18 Tb2 134.6(2)
C27 O19 P5 122.1(7)
C29 O20 P5 120.8(5)
C32 O21 Tb2 136.5(5)
P6 O22 Tb2 135.0(3)
C33 O23 P6 153.2(19)
C35 O24 P6 121.2(13)
C38 O25 Tb2 136.1(4)
P7 O26 Tb2 133.6(2)
C39 O27 P7 121.9(7)
C41 O28 P7 121.5(5)
C44 O29 Tb2 135.5(8)
P8 O30 Tb2 134.4(3)
C45 O31 P8 128.4(14)
C47 O32 P8 122.3(11)
C2 N1 P1 122.1(6)
C8 N2 P2 121.4(5)
C14 N3 P3 121.7(5)
C20 N4 P4 122.7(5)
C26 N5 P5 122.5(5)
C32 N6 P6 122.6(7)
C38 N7 P7 121.8(5)
C44 N8 P8 120.8(8)
C50 N9 C51 108.5(9)
C50 N9 C49 123.2(9)
C51 N9 C49 128.3(10)
C50 N10 C52 107.0(10)
C50 N10 C53 125.6(10)
C52 N10 C53 127.0(12)
C58 N11 C59 108.6(9)
C58 N11 C57 121.8(10)
C59 N11 C57 129.6(11)
C58 N12 C60 108.7(10)
C58 N12 C61 123.0(9)
C60 N12 C61 128.0(11)
O2 P1 O3 114.6(6)
O2 P1 N1 119.1(3)
O3 P1 N1 117.4(9)
O2 P1 O4 107.6(4)
O3 P1 O4 84.8(10)
N1 P1 O4 106.5(4)
O2 P1 O3' 113.0(7)
O3 P1 O3' 37.2(7)
N1 P1 O3' 91.6(8)
O4 P1 O3' 118.8(9)
O6 P2 O7 112.8(4)
O6 P2 O8 106.9(3)
O7 P2 O8 99.5(4)
O6 P2 N2 118.6(3)
O7 P2 N2 108.8(4)
O8 P2 N2 108.4(3)
O10 P3 O12 114.5(3)
O10 P3 O11 106.1(3)
O12 P3 O11 101.1(4)
O10 P3 N3 117.7(3)
O12 P3 N3 107.8(3)
O11 P3 N3 108.2(3)
O14 P4 O15 107.7(5)
O14 P4 O16 109.9(3)
O15 P4 O16 100.7(6)
O14 P4 N4 118.6(3)
O15 P4 N4 110.1(5)
O16 P4 N4 108.3(4)
O18 P5 O20 107.9(3)
O18 P5 O19 112.6(3)
O20 P5 O19 106.4(3)
O18 P5 N5 119.5(3)
O20 P5 N5 107.9(3)
O19 P5 N5 101.7(3)
O22 P6 O24 112.0(5)
O22 P6 O23 112.6(5)
O24 P6 O23 96.1(7)
O22 P6 N6 118.8(4)
O24 P6 N6 109.0(6)
O23 P6 N6 105.9(6)
O26 P7 O28 106.7(3)
O26 P7 O27 112.2(3)
O28 P7 O27 106.4(3)
O26 P7 N7 120.9(3)
O28 P7 N7 107.9(3)
O27 P7 N7 101.9(3)
O30 P8 O31 107.1(4)
O30 P8 O32 113.0(4)
O31 P8 O32 108.4(6)
O30 P8 N8 118.6(5)
O31 P8 N8 108.8(6)
O32 P8 N8 100.5(6)
Cl9 C13 C14 123(5)
Cl9 C13 Cl7 117(5)
C14 C13 Cl7 105(4)
Cl9 C13 Cl8 120(6)
C14 C13 Cl8 100(4)
Cl7 C13 Cl8 85(6)
C14 C13' Cl8' 113.2(16)
C14 C13' Cl7' 107.4(17)
Cl8' C13' Cl7' 121(2)
C14 C13' Cl9' 108.7(16)
Cl8' C13' Cl9' 102.4(16)
Cl7' C13' Cl9' 103.3(14)
Cl22 C43 C44 112(2)
Cl22 C43 Cl24 108.1(12)
C44 C43 Cl24 105.4(13)
Cl22 C43 Cl23 107.1(14)
C44 C43 Cl23 116.2(14)
Cl24 C43 Cl23 107.5(18)
ClF C43' C44 110(2)
ClF C43' ClE 120(2)
C44 C43' ClE 115(2)
ClF C43' ClD 116(3)
C44 C43' ClD 93(2)
ClE C43' ClD 100(2)
C2 C1 Cl1 110.6(6)
C2 C1 Cl3 113.3(6)
Cl1 C1 Cl3 109.1(5)
C2 C1 Cl2 107.1(6)
Cl1 C1 Cl2 109.0(5)
Cl3 C1 Cl2 107.5(4)
O1 C2 N1 130.8(8)
O1 C2 C1 114.3(7)
N1 C2 C1 114.9(7)
O3' C3 C4 135(2)
O3' C3 O3 44.0(12)
C4 C3 O3 109.9(19)
C6 C5 O4 117(2)
C8 C7 Cl6 113.6(5)
C8 C7 Cl4 110.8(5)
Cl6 C7 Cl4 108.1(4)
C8 C7 Cl5 107.7(5)
Cl6 C7 Cl5 107.7(4)
Cl4 C7 Cl5 108.8(4)
O5 C8 N2 132.2(6)
O5 C8 C7 114.1(6)
N2 C8 C7 113.6(6)
O7 C9 C10 117.0(15)
C12 C11 O8 109.1(8)
O9 C14 N3 132.1(6)
O9 C14 C13' 109.8(12)
N3 C14 C13' 118.1(12)
O9 C14 C13 122(3)
N3 C14 C13 106(3)
C13' C14 C13 12(3)
C16 C15 O11 115.2(12)
O12 C17 C18 117.4(9)
C20 C19 Cl10 112.3(5)
C20 C19 Cl12 112.0(5)
Cl10 C19 Cl12 108.8(4)
C20 C19 Cl11 106.5(5)
Cl10 C19 Cl11 109.7(4)
Cl12 C19 Cl11 107.5(4)
O13 C20 N4 131.7(6)
O13 C20 C19 113.3(6)
N4 C20 C19 115.0(6)
O15 C21 C22 132(2)
C24 C23 O16 105.9(14)
C26 C25 Cl15 112.5(5)
C26 C25 Cl14 113.3(5)
Cl15 C25 Cl14 110.1(5)
C26 C25 Cl13 106.3(6)
Cl15 C25 Cl13 107.5(5)
Cl14 C25 Cl13 106.8(4)
O17 C26 N5 132.0(6)
O17 C26 C25 113.7(6)
N5 C26 C25 114.3(6)
O19 C27 C28 112.8(12)
C30 C29 O20 111.8(7)
ClH C31 C32 121.3(14)
ClH C31 Cl17 125.1(12)
C32 C31 Cl17 110.9(11)
ClH C31 Cl16 60.9(11)
C32 C31 Cl16 111.3(9)
Cl17 C31 Cl16 115.3(10)
ClH C31 Cl18 37.8(9)
C32 C31 Cl18 107.9(9)
Cl17 C31 Cl18 112.0(9)
Cl16 C31 Cl18 98.6(10)
ClH C31 ClG 117.0(12)
C32 C31 ClG 110.4(10)
Cl17 C31 ClG 51.6(11)
Cl16 C31 ClG 68.9(10)
Cl18 C31 ClG 141.7(8)
ClH C31 ClI 108.1(12)
C32 C31 ClI 102.2(9)
Cl17 C31 ClI 41.0(7)
Cl16 C31 ClI 145.5(8)
Cl18 C31 ClI 78.0(7)
ClG C31 ClI 92.4(13)
O21 C32 N6 131.5(8)
O21 C32 C31 114.7(8)
N6 C32 C31 113.7(9)
O23 C33 C34 137(3)
O24 C35 C36 115.1(19)
ClC C37 C38 115.0(10)
ClC C37 Cl20 77.3(16)
C38 C37 Cl20 111.4(8)
ClC C37 Cl21 123.5(14)
C38 C37 Cl21 113.6(6)
Cl20 C37 Cl21 109.4(7)
ClC C37 Cl19 32.5(17)
C38 C37 Cl19 107.3(8)
Cl20 C37 Cl19 109.2(7)
Cl21 C37 Cl19 105.7(7)
ClC C37 ClA 119.7(18)
C38 C37 ClA 110.5(11)
Cl20 C37 ClA 119.5(14)
Cl21 C37 ClA 10.9(16)
Cl19 C37 ClA 97.5(13)
ClC C37 ClB 107.7(13)
C38 C37 ClB 98.2(10)
Cl20 C37 ClB 30.4(12)
Cl21 C37 ClB 91.8(15)
Cl19 C37 ClB 139.3(12)
ClA C37 ClB 102.7(17)
O25 C38 N7 132.3(7)
O25 C38 C37 112.5(6)
N7 C38 C37 115.2(6)
O27 C39 C40 113.3(12)
C42 C41 O28 111.2(8)
O29 C44 N8 133.2(12)
O29 C44 C43' 132(2)
N8 C44 C43' 93(2)
O29 C44 C43 106.2(17)
N8 C44 C43 120.5(16)
C43' C44 C43 29.8(13)
O31 C45 C46 109(2)
O32 C47 C48 118.8(19)
N10 C50 N9 108.6(8)
C52 C51 N9 106.1(10)
C51 C52 N10 109.7(11)
C54 C53 N10 113.7(15)
C55 C54 C53 120.9(17)
C54 C55 C56 114.7(16)
N11 C58 N12 107.7(8)
C60 C59 N11 106.6(10)
C59 C60 N12 108.3(11)
C62 C61 N12 113.9(11)
C63 C62 C61 115.0(16)
C62 C63 C64 114.0(15)

loop_
_geom_bond_atom_site_label_1
_geom_bond_atom_site_label_2
_geom_bond_distance
Tb1 O6 2.313(4)
Tb1 O10 2.339(4)
Tb1 O2 2.346(4)
Tb1 O14 2.348(4)
Tb1 O13 2.413(4)
Tb1 O1 2.414(5)
Tb1 O9 2.424(5)
Tb1 O5 2.438(4)
Tb2 O30 2.327(5)
Tb2 O22 2.331(5)
Tb2 O18 2.346(4)
Tb2 O26 2.356(4)
Tb2 O29 2.418(5)
Tb2 O17 2.419(4)
Tb2 O21 2.421(5)
Tb2 O25 2.435(5)
O1 C2 1.242(8)
O2 P1 1.465(5)
O3 C3 1.47(3)
O3 P1 1.497(13)
O3' C3 1.13(2)
O3' P1 1.67(2)
O4 C5 1.419(15)
O4 P1 1.582(7)
O5 C8 1.228(7)
O6 P2 1.476(4)
O7 C9 1.403(15)
O7 P2 1.541(7)
O8 C11 1.419(9)
O8 P2 1.567(5)
O9 C14 1.249(8)
O10 P3 1.468(5)
O11 C15 1.411(12)
O11 P3 1.593(6)
O12 C17 1.341(11)
O12 P3 1.526(6)
O13 C20 1.224(7)
O14 P4 1.463(5)
O15 C21 1.010(19)
O15 P4 1.499(12)
O16 C23 1.535(15)
O16 P4 1.539(7)
O17 C26 1.223(7)
O18 P5 1.474(4)
O19 C27 1.374(12)
O19 P5 1.570(6)
O20 C29 1.476(9)
O20 P5 1.567(5)
O21 C32 1.221(10)
O22 P6 1.477(6)
O23 C33 1.051(18)
O23 P6 1.512(10)
O24 C35 1.268(19)
O24 P6 1.508(9)
O25 C38 1.229(8)
O26 P7 1.468(5)
O27 C39 1.370(13)
O27 P7 1.572(6)
O28 C41 1.452(9)
O28 P7 1.565(5)
O29 C44 1.186(14)
O30 P8 1.476(5)
O31 C45 1.27(2)
O31 P8 1.545(8)
O32 C47 1.34(2)
O32 P8 1.562(9)
N1 C2 1.300(10)
N1 P1 1.573(8)
N2 C8 1.304(8)
N2 P2 1.604(6)
N3 C14 1.278(9)
N3 P3 1.620(6)
N4 C20 1.283(8)
N4 P4 1.587(6)
N5 C26 1.305(8)
N5 P5 1.602(5)
N6 C32 1.302(11)
N6 P6 1.600(9)
N7 C38 1.294(8)
N7 P7 1.598(6)
N8 C44 1.308(15)
N8 P8 1.632(12)
N9 C50 1.308(12)
N9 C51 1.355(11)
N9 C49 1.404(12)
N10 C50 1.275(12)
N10 C52 1.363(13)
N10 C53 1.530(16)
N11 C58 1.276(11)
N11 C59 1.377(12)
N11 C57 1.425(15)
N12 C58 1.294(11)
N12 C60 1.343(12)
N12 C61 1.506(15)
Cl1 C1 1.733(9)
Cl2 C1 1.794(9)
Cl3 C1 1.765(9)
Cl4 C7 1.766(8)
Cl5 C7 1.779(7)
Cl6 C7 1.764(7)
C13 Cl9 1.37(10)
C13 C14 1.61(7)
C13 Cl7 1.84(7)
C13 Cl8 2.03(9)
C13' C14 1.56(2)
C13' Cl8' 1.65(4)
C13' Cl7' 1.74(3)
C13' Cl9' 1.91(4)
Cl10 C19 1.735(8)
Cl11 C19 1.768(8)
Cl12 C19 1.768(7)
Cl13 C25 1.789(10)
Cl14 C25 1.751(8)
Cl15 C25 1.722(8)
Cl16 C31 1.796(14)
Cl17 C31 1.562(17)
Cl18 C31 1.835(15)
ClG C31 1.87(2)
ClH C31 1.407(19)
ClI C31 2.01(2)
Cl19 C37 1.754(17)
Cl20 C37 1.700(14)
Cl21 C37 1.723(11)
ClA C37 1.80(3)
ClB C37 1.86(2)
ClC C37 1.55(3)
C43 Cl22 1.68(3)
C43 C44 1.70(3)
C43 Cl24 1.79(3)
C43 Cl23 1.79(3)
C43' ClF 1.55(4)
C43' C44 1.57(3)
C43' ClE 1.77(4)
C43' ClD 1.80(4)
C1 C2 1.545(11)
C3 C4 1.38(2)
C5 C6 1.24(2)
C7 C8 1.548(9)
C9 C10 1.416(17)
C11 C12 1.416(12)
C15 C16 1.334(14)
C17 C18 1.457(14)
C19 C20 1.562(9)
C21 C22 1.49(2)
C23 C24 1.255(15)
C25 C26 1.553(10)
C27 C28 1.460(15)
C29 C30 1.435(11)
C31 C32 1.539(13)
C33 C34 1.34(2)
C35 C36 1.49(2)
C37 C38 1.588(10)
C39 C40 1.457(16)
C41 C42 1.442(12)
C45 C46 1.47(3)
C47 C48 1.40(2)
C51 C52 1.261(15)
C53 C54 1.434(19)
C56 C55 1.537(19)
C54 C55 1.413(17)
C59 C60 1.258(14)
C61 C62 1.474(17)
C62 C63 1.358(17)
C63 C64 1.647(18)

loop_
_geom_hbond_atom_site_label_D
_geom_hbond_atom_site_label_H
_geom_hbond_atom_site_label_A
_geom_hbond_distance_DH
_geom_hbond_distance_HA
_geom_hbond_distance_DA
_geom_hbond_angle_DHA
_geom_hbond_site_symmetry_A
C50 H50A O2 0.93 2.47 3.126(11) 128.0 .
C50 H50A O10 0.93 2.32 3.163(10) 151.0 .
C51 H51A O18 0.93 2.55 3.323(11) 140.9 .
C52 H52A O30 0.93 2.49 3.200(12) 133.1 .
C59 H59A O22 0.93 2.47 3.305(11) 149.3 .
C60 H60A O26 0.93 2.87 3.568(11) 132.5 .
C58 H58A O6 0.93 2.54 3.260(10) 134.1 1_565
C58 H58A O14 0.93 2.37 3.229(10) 153.0 1_565
